data_7224770
loop_
_publ_author_name
'Hong, Kan'
'Liang, Zhenhua'
'NI, Xufeng'
'Shen, Zhiquan'

_publ_section_title
;
 Polymerization of conjugated dienes with homogeneous Ziegler-Natta
 catalytic system based on carbon-bridged bis(phenolate) yttrium alkyl
 complex
;
_journal_name_full 'RSC Adv.'
_journal_paper_doi 10.1039/C6RA06144C
_journal_year 2016
_chemical_formula_moiety 'C92 H149 O10 Si2 Y2'
_chemical_formula_sum 'C92 H149 O10 Si2 Y2'
_chemical_formula_weight 1649.11
_chemical_name_systematic (EDBP)Y(CH2SiMe3)(THF)3
_space_group_IT_number 14
_symmetry_cell_setting monoclinic
_symmetry_space_group_name_Hall '-P 2yn'
_symmetry_space_group_name_H-M 'P 1 21/n 1'
_atom_sites_solution_hydrogens geom
_atom_sites_solution_primary direct
_atom_sites_solution_secondary difmap
_audit_creation_method SHELXL-97
_audit_update_record
;
2016-02-25 deposited with the CCDC.
2016-03-29 downloaded from the CCDC.
;
_cell_angle_alpha 90.00
_cell_angle_beta 103.2388(12)
_cell_angle_gamma 90.00
_cell_formula_units_Z 2
_cell_length_a 14.32342(16)
_cell_length_b 19.4258(2)
_cell_length_c 17.3277(2)
_cell_measurement_reflns_used 19179
_cell_measurement_temperature 100(2)
_cell_measurement_theta_max 66.9262
_cell_measurement_theta_min 2.6186
_cell_volume 4693.20(9)
_computing_cell_refinement
;
CrysAlisPro, Oxford Diffraction Ltd.,
Version 1.171.33.52 (release 06-11-2009 CrysAlis171 .NET)
(compiled Nov  6 2009,16:24:50)
;
_computing_data_collection
;
CrysAlisPro, Oxford Diffraction Ltd.,
Version 1.171.33.52 (release 06-11-2009 CrysAlis171 .NET)
(compiled Nov  6 2009,16:24:50)
;
_computing_data_reduction
;
CrysAlisPro, Oxford Diffraction Ltd.,
Version 1.171.33.52 (release 06-11-2009 CrysAlis171 .NET)
(compiled Nov  6 2009,16:24:50)
;
_computing_molecular_graphics
;
 OLEX2: a complete structure solution, refinement and analysis program.
 Dolomanov et al., J. Appl. Cryst. (2009). 42, 339-341
;
_computing_publication_material
;
 OLEX2: a complete structure solution, refinement and analysis program.
 Dolomanov et al., J. Appl. Cryst. (2009). 42, 339-341
;
_diffrn_ambient_temperature 100(2)
_diffrn_measured_fraction_theta_full 0.999
_diffrn_measured_fraction_theta_max 0.999
_diffrn_measurement_device_type 'Xcalibur, Atlas, Gemini ultra'
_diffrn_measurement_method '\w scans'
_diffrn_radiation_monochromator graphite
_diffrn_radiation_source 'fine-focus sealed tube'
_diffrn_radiation_type CuK\a
_diffrn_radiation_wavelength 1.54184
_diffrn_reflns_av_R_equivalents 0.0386
_diffrn_reflns_av_sigmaI/netI 0.0236
_diffrn_reflns_limit_h_max 16
_diffrn_reflns_limit_h_min -17
_diffrn_reflns_limit_k_max 23
_diffrn_reflns_limit_k_min -22
_diffrn_reflns_limit_l_max 20
_diffrn_reflns_limit_l_min -20
_diffrn_reflns_number 39248
_diffrn_reflns_theta_full 67.05
_diffrn_reflns_theta_max 67.05
_diffrn_reflns_theta_min 3.47
_exptl_absorpt_coefficient_mu 2.299
_exptl_absorpt_correction_T_max 0.661
_exptl_absorpt_correction_T_min 0.539
_exptl_absorpt_correction_type multi-scan
_exptl_absorpt_process_details
;
CrysAlisPro, Oxford Diffraction Ltd.,
Version 1.171.33.53 (release 17-11-2009 CrysAlis171 .NET)
(compiled Nov 17 2009,16:58:22)
Empirical absorption correction using spherical harmonics,
 implemented in SCALE3 ABSPACK scaling algorithm.
;
_exptl_crystal_colour colorless
_exptl_crystal_density_diffrn 1.167
_exptl_crystal_density_method 'not measured'
_exptl_crystal_description block
_exptl_crystal_F_000 1774
_exptl_crystal_size_max 0.29
_exptl_crystal_size_mid 0.25
_exptl_crystal_size_min 0.18
_refine_diff_density_max 1.580
_refine_diff_density_min -0.772
_refine_diff_density_rms 0.094
_refine_ls_extinction_method none
_refine_ls_goodness_of_fit_ref 1.053
_refine_ls_hydrogen_treatment constr
_refine_ls_matrix_type full
_refine_ls_number_parameters 498
_refine_ls_number_reflns 8363
_refine_ls_number_restraints 0
_refine_ls_restrained_S_all 1.053
_refine_ls_R_factor_all 0.0702
_refine_ls_R_factor_gt 0.0609
_refine_ls_shift/su_max 0.031
_refine_ls_shift/su_mean 0.001
_refine_ls_structure_factor_coef Fsqd
_refine_ls_weighting_details 'calc w=1/[\s^2^(Fo^2^)+(0.0833P)^2^+13.7565P] where P=(Fo^2^+2Fc^2^)/3'
_refine_ls_weighting_scheme calc
_refine_ls_wR_factor_gt 0.1575
_refine_ls_wR_factor_ref 0.1667
_reflns_number_gt 7181
_reflns_number_total 8363
_reflns_threshold_expression >2sigma(I)
_cod_data_source_file c6ra06144c1.cif
_cod_data_source_block 100107_y
_cod_depositor_comments
;
The following automatic conversions were performed:

'_symmetry_cell_setting' value 'Monoclinic' changed to 'monoclinic'
according to
/usr/data/users/saulius/crontab/automatic-downloads/rss-feeds/RSC/lib/dictionaries/cif_core.dic
dictionary named 'cif_core.dic' version 2.4.2 from 2011-04-26.

Automatic conversion script
Id: cif_fix_values 4268 2015-11-12 08:31:59Z antanas 

The following automatic conversions were performed:

'_exptl_absorpt_correction_type' value 'multi-scan'' was replaced
with the value 'multi-scan' as specified in the replacement file
'src/cod-tools/trunk/data/replacement-values/replacement_values.lst'.

Automatic conversion script
Id: cif_fix_values 5376 2017-05-30 11:51:03Z andrius 
;
_cod_original_cell_volume 4693.19(10)
_cod_original_sg_symbol_H-M 'P 21/n'
_cod_database_code 7224770

loop_
_symmetry_equiv_pos_as_xyz
'x, y, z'
'-x+1/2, y+1/2, -z+1/2'
'-x, -y, -z'
'x-1/2, -y-1/2, z-1/2'

loop_
_atom_site_label
_atom_site_type_symbol
_atom_site_fract_x
_atom_site_fract_y
_atom_site_fract_z
_atom_site_U_iso_or_equiv
_atom_site_adp_type
_atom_site_occupancy
_atom_site_symmetry_multiplicity
_atom_site_calc_flag
_atom_site_refinement_flags
_atom_site_disorder_assembly
_atom_site_disorder_group
Y1 Y 0.60076(2) 0.012450(17) 0.260439(18) 0.02533(13) Uani 1 1 d . B .
Si Si 0.71521(11) 0.14753(8) 0.14674(9) 0.0571(4) Uani 1 1 d . . .
O1 O 0.45029(18) 0.02696(14) 0.22983(16) 0.0314(6) Uani 1 1 d . . .
O2 O 0.63369(19) 0.08583(14) 0.35251(15) 0.0315(6) Uani 1 1 d . . .
O3 O 0.5781(2) -0.07266(15) 0.35927(17) 0.0381(7) Uani 1 1 d . B .
O4 O 0.5739(2) -0.08715(18) 0.1713(2) 0.0525(9) Uani 1 1 d . . .
O5 O 0.7598(2) -0.04091(18) 0.29408(19) 0.0461(8) Uani 1 1 d . . .
C1 C 0.2741(4) -0.0394(4) 0.1257(3) 0.0651(16) Uani 1 1 d . . .
H1B H 0.2648 -0.0841 0.1016 0.098 Uiso 1 1 calc R . .
H1C H 0.3362 -0.0222 0.1233 0.098 Uiso 1 1 calc R . .
H1A H 0.2255 -0.0085 0.0979 0.098 Uiso 1 1 calc R . .
C2 C 0.3369(4) -0.0994(3) 0.2546(3) 0.0528(12) Uani 1 1 d . . .
H2A H 0.3213 -0.1429 0.2285 0.079 Uiso 1 1 calc R . .
H2C H 0.3320 -0.1031 0.3087 0.079 Uiso 1 1 calc R . .
H2B H 0.4012 -0.0867 0.2529 0.079 Uiso 1 1 calc R . .
C3 C 0.1659(4) -0.0694(5) 0.2137(4) 0.083(2) Uani 1 1 d . . .
H3A H 0.1198 -0.0366 0.1865 0.125 Uiso 1 1 calc R . .
H3C H 0.1601 -0.0737 0.2676 0.125 Uiso 1 1 calc R . .
H3B H 0.1544 -0.1132 0.1877 0.125 Uiso 1 1 calc R . .
C4 C 0.2674(3) -0.0447(3) 0.2125(3) 0.0502(12) Uani 1 1 d . . .
C5 C 0.2909(3) 0.0254(2) 0.2530(3) 0.0391(10) Uani 1 1 d . . .
C6 C 0.2235(3) 0.0606(3) 0.2850(3) 0.0553(14) Uani 1 1 d . . .
H6 H 0.1656 0.0387 0.2845 0.066 Uiso 1 1 calc R . .
C7 C 0.2371(5) 0.1260(3) 0.3173(3) 0.0690(19) Uani 1 1 d . A .
C8 C 0.3228(5) 0.1576(3) 0.3155(3) 0.0590(16) Uani 1 1 d . . .
H8 H 0.3337 0.2019 0.3361 0.071 Uiso 1 1 calc R . .
C9 C 0.3936(3) 0.1265(2) 0.2844(2) 0.0386(10) Uani 1 1 d . . .
C10 C 0.3802(3) 0.0588(2) 0.2554(2) 0.0321(8) Uani 1 1 d . . .
C11 C 0.4797(4) 0.1692(2) 0.2750(2) 0.0417(10) Uani 1 1 d . . .
H11 H 0.5168 0.1400 0.2468 0.050 Uiso 1 1 calc R . .
C12 C 0.4437(5) 0.2309(2) 0.2202(3) 0.0580(14) Uani 1 1 d . . .
H12A H 0.4092 0.2144 0.1695 0.087 Uiso 1 1 calc R . .
H12C H 0.4976 0.2579 0.2136 0.087 Uiso 1 1 calc R . .
H12B H 0.4021 0.2589 0.2434 0.087 Uiso 1 1 calc R . .
C13 C 0.5479(4) 0.1901(2) 0.3529(2) 0.0413(10) Uani 1 1 d . . .
C14 C 0.5384(5) 0.2530(2) 0.3884(3) 0.0612(16) Uani 1 1 d . . .
H14 H 0.4884 0.2820 0.3645 0.073 Uiso 1 1 calc R . .
C15 C 0.6005(5) 0.2744(3) 0.4583(3) 0.0654(17) Uani 1 1 d . . .
C16 C 0.6748(4) 0.2304(2) 0.4907(3) 0.0481(12) Uani 1 1 d . . .
H16 H 0.7173 0.2437 0.5373 0.058 Uiso 1 1 calc R . .
C17 C 0.6898(3) 0.1672(2) 0.4576(2) 0.0370(9) Uani 1 1 d . . .
C18 C 0.6244(3) 0.1460(2) 0.3872(2) 0.0340(9) Uani 1 1 d . . .
C19 C 0.1568(6) 0.1607(4) 0.3483(5) 0.092(2) Uiso 1 1 d . . .
C20 C 0.1565(9) 0.1342(6) 0.4301(7) 0.058(2) Uiso 0.50 1 d P A 1
H20B H 0.1062 0.1564 0.4491 0.087 Uiso 0.50 1 calc PR A 1
H20C H 0.2171 0.1441 0.4654 0.087 Uiso 0.50 1 calc PR A 1
H20A H 0.1459 0.0854 0.4279 0.087 Uiso 0.50 1 calc PR A 1
C21 C 0.1181(9) 0.1166(6) 0.4039(7) 0.058(2) Uiso 0.50 1 d P A 2
H21B H 0.0719 0.1422 0.4245 0.087 Uiso 0.50 1 calc PR A 2
H21C H 0.1695 0.1023 0.4468 0.087 Uiso 0.50 1 calc PR A 2
H21A H 0.0878 0.0767 0.3762 0.087 Uiso 0.50 1 calc PR A 2
C22 C 0.0493(10) 0.1460(7) 0.2750(8) 0.073(2) Uiso 0.50 1 d P A 2
H22C H -0.0009 0.1745 0.2858 0.110 Uiso 0.50 1 calc PR A 2
H22B H 0.0312 0.0985 0.2760 0.110 Uiso 0.50 1 calc PR A 2
H22A H 0.0597 0.1571 0.2236 0.110 Uiso 0.50 1 calc PR A 2
C23 C 0.0946(10) 0.1960(7) 0.2908(8) 0.073(2) Uiso 0.50 1 d P A 1
H23A H 0.0688 0.1656 0.2474 0.110 Uiso 0.50 1 calc PR A 1
H23B H 0.1277 0.2332 0.2723 0.110 Uiso 0.50 1 calc PR A 1
H23C H 0.0433 0.2140 0.3121 0.110 Uiso 0.50 1 calc PR A 1
C24 C 0.1521(9) 0.2267(6) 0.3522(8) 0.066(2) Uiso 0.50 1 d P A 2
H24A H 0.1464 0.2460 0.3003 0.099 Uiso 0.50 1 calc PR A 2
H24C H 0.2091 0.2440 0.3872 0.099 Uiso 0.50 1 calc PR A 2
H24B H 0.0971 0.2395 0.3719 0.099 Uiso 0.50 1 calc PR A 2
C25 C 0.2168(9) 0.2386(6) 0.4020(8) 0.066(2) Uiso 0.50 1 d P A 1
H25A H 0.2402 0.2674 0.3656 0.099 Uiso 0.50 1 calc PR A 1
H25C H 0.2695 0.2243 0.4439 0.099 Uiso 0.50 1 calc PR A 1
H25B H 0.1714 0.2638 0.4240 0.099 Uiso 0.50 1 calc PR A 1
C26 C 0.4859(8) 0.3547(6) 0.5023(6) 0.131(4) Uiso 1 1 d . . .
H26A H 0.4431 0.3450 0.4522 0.196 Uiso 1 1 calc R . .
H26C H 0.4767 0.4013 0.5175 0.196 Uiso 1 1 calc R . .
H26B H 0.4730 0.3238 0.5418 0.196 Uiso 1 1 calc R . .
C27 C 0.6053(6) 0.4017(4) 0.4410(5) 0.096(2) Uiso 1 1 d . . .
H27B H 0.6708 0.4007 0.4364 0.145 Uiso 1 1 calc R . .
H27C H 0.5919 0.4453 0.4623 0.145 Uiso 1 1 calc R . .
H27A H 0.5636 0.3953 0.3896 0.145 Uiso 1 1 calc R . .
C28 C 0.6457(8) 0.3526(6) 0.5785(6) 0.127(3) Uiso 1 1 d . . .
H28A H 0.6363 0.3127 0.6084 0.190 Uiso 1 1 calc R . .
H28B H 0.6247 0.3928 0.6019 0.190 Uiso 1 1 calc R . .
H28C H 0.7125 0.3571 0.5787 0.190 Uiso 1 1 calc R . .
C29 C 0.5890(5) 0.3453(4) 0.4951(4) 0.0782(18) Uiso 1 1 d . . .
C30 C 0.7766(3) 0.1228(3) 0.4967(3) 0.0439(11) Uani 1 1 d . . .
C31 C 0.8388(4) 0.1569(3) 0.5710(3) 0.0619(15) Uani 1 1 d . . .
H31B H 0.8598 0.2013 0.5573 0.093 Uiso 1 1 calc R . .
H31C H 0.8936 0.1285 0.5918 0.093 Uiso 1 1 calc R . .
H31A H 0.8018 0.1623 0.6104 0.093 Uiso 1 1 calc R . .
C32 C 0.8422(4) 0.1119(4) 0.4382(3) 0.0670(17) Uani 1 1 d . . .
H32A H 0.8071 0.0884 0.3919 0.100 Uiso 1 1 calc R . .
H32C H 0.8968 0.0848 0.4633 0.100 Uiso 1 1 calc R . .
H32B H 0.8634 0.1558 0.4232 0.100 Uiso 1 1 calc R . .
C33 C 0.7441(3) 0.0537(3) 0.5221(3) 0.0464(11) Uani 1 1 d . . .
H33B H 0.7041 0.0609 0.5589 0.070 Uiso 1 1 calc R . .
H33C H 0.7992 0.0270 0.5471 0.070 Uiso 1 1 calc R . .
H33A H 0.7086 0.0295 0.4765 0.070 Uiso 1 1 calc R . .
C34 C 0.6423(3) 0.0701(3) 0.1482(3) 0.0475(11) Uani 1 1 d . B .
C35 C 0.8509(8) 0.1285(8) 0.1908(8) 0.073(3) Uani 0.50 1 d P B 2
H35A H 0.8595 0.1126 0.2444 0.109 Uiso 0.50 1 calc PR B 2
H35C H 0.8875 0.1699 0.1900 0.109 Uiso 0.50 1 calc PR B 2
H35B H 0.8726 0.0938 0.1595 0.109 Uiso 0.50 1 calc PR B 2
C36 C 0.8120(8) 0.1299(8) 0.0938(8) 0.073(3) Uani 0.50 1 d P B 1
H36B H 0.8554 0.0963 0.1228 0.109 Uiso 0.50 1 calc PR B 1
H36C H 0.8463 0.1717 0.0897 0.109 Uiso 0.50 1 calc PR B 1
H36A H 0.7843 0.1126 0.0417 0.109 Uiso 0.50 1 calc PR B 1
C37 C 0.7156(9) 0.1939(6) 0.0562(6) 0.063(2) Uani 0.50 1 d P B 2
H37B H 0.7223 0.1618 0.0156 0.095 Uiso 0.50 1 calc PR B 2
H37C H 0.7683 0.2257 0.0654 0.095 Uiso 0.50 1 calc PR B 2
H37A H 0.6565 0.2187 0.0394 0.095 Uiso 0.50 1 calc PR B 2
C38 C 0.6255(9) 0.2108(6) 0.0783(7) 0.063(2) Uani 0.50 1 d P B 1
H38B H 0.6136 0.1950 0.0244 0.095 Uiso 0.50 1 calc PR B 1
H38C H 0.6528 0.2561 0.0818 0.095 Uiso 0.50 1 calc PR B 1
H38A H 0.5662 0.2120 0.0952 0.095 Uiso 0.50 1 calc PR B 1
C39 C 0.7023(11) 0.2220(7) 0.2235(8) 0.069(3) Uani 0.50 1 d P B 2
H39A H 0.6418 0.2449 0.2055 0.103 Uiso 0.50 1 calc PR B 2
H39C H 0.7534 0.2547 0.2269 0.103 Uiso 0.50 1 calc PR B 2
H39B H 0.7055 0.2022 0.2748 0.103 Uiso 0.50 1 calc PR B 2
C40 C 0.7567(11) 0.1861(7) 0.2367(8) 0.069(3) Uani 0.50 1 d P B 1
H40A H 0.7035 0.1975 0.2595 0.103 Uiso 0.50 1 calc PR B 1
H40C H 0.7909 0.2273 0.2298 0.103 Uiso 0.50 1 calc PR B 1
H40B H 0.7989 0.1551 0.2713 0.103 Uiso 0.50 1 calc PR B 1
C48 C 0.8107(7) -0.0578(7) 0.2318(6) 0.054(2) Uani 0.50 1 d P C 2
H48B H 0.8140 -0.0187 0.1977 0.064 Uiso 0.50 1 calc PR C 2
H48A H 0.7818 -0.0966 0.1999 0.064 Uiso 0.50 1 calc PR C 2
C49 C 0.8437(7) -0.0180(7) 0.2608(7) 0.054(2) Uani 0.50 1 d P C 1
H49A H 0.8248 -0.0176 0.2034 0.064 Uiso 0.50 1 calc PR C 1
H49B H 0.8620 0.0285 0.2786 0.064 Uiso 0.50 1 calc PR C 1
C50 C 0.910(6) -0.076(4) 0.285(6) 0.079(8) Uani 0.50 1 d P C 2
H50B H 0.9542 -0.0389 0.2820 0.095 Uiso 0.50 1 calc PR C 2
H50A H 0.9337 -0.1172 0.2642 0.095 Uiso 0.50 1 calc PR C 2
C51 C 0.923(6) -0.063(4) 0.286(6) 0.079(8) Uani 0.50 1 d P C 1
H51 H 0.9648 -0.0858 0.2604 0.095 Uiso 0.50 1 calc PR C 1
C52 C 0.9131(10) -0.0572(8) 0.3655(8) 0.071(2) Uiso 0.50 1 d P C 1
H52A H 0.9303 -0.0112 0.3857 0.085 Uiso 0.50 1 calc PR C 1
H52B H 0.9550 -0.0899 0.3990 0.085 Uiso 0.50 1 calc PR C 1
C53 C 0.9063(10) -0.0883(8) 0.3739(8) 0.071(2) Uiso 0.50 1 d P C 2
H53A H 0.9212 -0.1355 0.3905 0.085 Uiso 0.50 1 calc PR C 2
H53B H 0.9481 -0.0571 0.4097 0.085 Uiso 0.50 1 calc PR C 2
C54 C 0.8079(4) -0.0724(4) 0.3661(3) 0.0640(16) Uani 1 1 d . C .
H54C H 0.7744 -0.1147 0.3724 0.077 Uiso 0.50 1 calc PR D 2
H54D H 0.8025 -0.0421 0.4095 0.077 Uiso 0.50 1 calc PR D 2
H54A H 0.7954 -0.1215 0.3659 0.077 Uiso 0.50 1 calc PR D 1
H54B H 0.7899 -0.0516 0.4115 0.077 Uiso 0.50 1 calc PR D 1
C55 C 0.5286(3) -0.0465(2) 0.4183(3) 0.0405(10) Uani 1 1 d . B .
H55A H 0.4606 -0.0411 0.3954 0.049 Uiso 1 1 calc R . .
H55B H 0.5548 -0.0024 0.4388 0.049 Uiso 1 1 calc R . .
C56 C 0.5450(5) -0.0992(4) 0.4824(4) 0.079(2) Uani 1 1 d . . .
H56A H 0.4977 -0.0961 0.5143 0.095 Uiso 0.680(19) 1 calc PR E 1
H56B H 0.6089 -0.0956 0.5164 0.095 Uiso 0.680(19) 1 calc PR E 1
H56D H 0.5828 -0.0798 0.5312 0.095 Uiso 0.320(19) 1 calc PR E 2
H56C H 0.4843 -0.1148 0.4918 0.095 Uiso 0.320(19) 1 calc PR E 2
C57 C 0.5330(13) -0.1661(6) 0.4323(9) 0.086(4) Uani 0.680(19) 1 d P E 1
H57B H 0.5652 -0.2047 0.4629 0.103 Uiso 0.680(19) 1 calc PR E 1
H57A H 0.4658 -0.1774 0.4123 0.103 Uiso 0.680(19) 1 calc PR E 1
C58 C 0.595(3) -0.1559(14) 0.4571(19) 0.086(4) Uani 0.320(19) 1 d P E 2
H58A H 0.5693 -0.1995 0.4698 0.103 Uiso 0.320(19) 1 calc PR E 2
H58B H 0.6630 -0.1543 0.4828 0.103 Uiso 0.320(19) 1 calc PR E 2
C59 C 0.5804(5) -0.1474(3) 0.3655(4) 0.0614(15) Uani 1 1 d . . .
H59B H 0.6461 -0.1638 0.3770 0.074 Uiso 0.680(19) 1 calc PR E 1
H59A H 0.5460 -0.1680 0.3162 0.074 Uiso 0.680(19) 1 calc PR E 1
H59D H 0.6332 -0.1669 0.3463 0.074 Uiso 0.320(19) 1 calc PR E 2
H59C H 0.5206 -0.1679 0.3372 0.074 Uiso 0.320(19) 1 calc PR E 2
C60 C 0.5082(9) -0.0927(6) 0.1051(7) 0.045(2) Uani 0.50 1 d P F 1
H60 H 0.4451 -0.0773 0.0956 0.054 Uiso 0.50 1 calc PR F 1
C61 C 0.5560(10) -0.1291(9) 0.0475(9) 0.061(3) Uani 0.50 1 d P F 1
H61A H 0.5091 -0.1536 0.0078 0.073 Uiso 0.50 1 calc PR F 1
H61B H 0.5893 -0.0964 0.0210 0.073 Uiso 0.50 1 calc PR F 1
C62 C 0.5238(9) -0.0681(7) 0.0788(7) 0.045(2) Uani 0.50 1 d P F 2
H62A H 0.4594 -0.0867 0.0627 0.054 Uiso 0.50 1 calc PR F 2
H62B H 0.5221 -0.0188 0.0696 0.054 Uiso 0.50 1 calc PR F 2
C63 C 0.5924(10) -0.1038(9) 0.0377(9) 0.061(3) Uani 0.50 1 d P F 2
H63B H 0.6509 -0.0777 0.0414 0.073 Uiso 0.50 1 calc PR F 2
H63A H 0.5632 -0.1134 -0.0176 0.073 Uiso 0.50 1 calc PR F 2
C64 C 0.612(6) -0.179(5) 0.094(6) 0.071(5) Uani 0.50 1 d P F 2
H64A H 0.5662 -0.2147 0.0729 0.086 Uiso 0.50 1 calc PR F 2
H64B H 0.6768 -0.1963 0.0999 0.086 Uiso 0.50 1 calc PR F 2
C65 C 0.6516(10) -0.1463(7) 0.1763(8) 0.059(3) Uani 0.50 1 d P F 1
H65 H 0.7016 -0.1595 0.2181 0.071 Uiso 0.50 1 calc PR F 1
C66 C 0.5969(10) -0.1522(8) 0.1676(9) 0.059(3) Uani 0.50 1 d P F 2
H66 H 0.6033 -0.1805 0.2118 0.071 Uiso 0.50 1 calc PR F 2
C67 C 0.621(6) -0.175(5) 0.093(6) 0.071(5) Uani 0.50 1 d P F 1
H67 H 0.6411 -0.2161 0.0756 0.086 Uiso 0.50 1 calc PR F 1

loop_
_atom_site_aniso_label
_atom_site_aniso_U_11
_atom_site_aniso_U_22
_atom_site_aniso_U_33
_atom_site_aniso_U_23
_atom_site_aniso_U_13
_atom_site_aniso_U_12
Y1 0.02256(19) 0.0276(2) 0.0261(2) -0.00168(12) 0.00605(13) -0.00111(12)
Si 0.0621(9) 0.0605(9) 0.0576(8) 0.0170(7) 0.0324(7) -0.0042(7)
O1 0.0243(13) 0.0322(14) 0.0361(15) -0.0055(11) 0.0040(11) 0.0028(11)
O2 0.0356(14) 0.0313(14) 0.0274(13) -0.0039(11) 0.0068(11) -0.0054(11)
O3 0.0391(15) 0.0378(16) 0.0402(16) 0.0087(13) 0.0152(13) 0.0045(12)
O4 0.0486(18) 0.051(2) 0.063(2) -0.0260(17) 0.0226(16) -0.0060(15)
O5 0.0386(16) 0.060(2) 0.0432(17) 0.0099(15) 0.0168(13) 0.0188(15)
C1 0.044(3) 0.106(5) 0.043(3) -0.017(3) 0.004(2) -0.020(3)
C2 0.052(3) 0.043(3) 0.064(3) -0.016(2) 0.014(2) -0.014(2)
C3 0.037(3) 0.145(7) 0.066(4) -0.013(4) 0.009(3) -0.035(4)
C4 0.026(2) 0.073(3) 0.049(3) -0.010(2) 0.0031(19) -0.016(2)
C5 0.028(2) 0.053(3) 0.035(2) 0.0059(19) 0.0038(17) 0.0104(19)
C6 0.037(2) 0.087(4) 0.045(3) 0.025(3) 0.016(2) 0.029(3)
C7 0.094(5) 0.075(4) 0.051(3) 0.032(3) 0.042(3) 0.054(4)
C8 0.102(5) 0.044(3) 0.039(3) 0.012(2) 0.033(3) 0.037(3)
C9 0.055(3) 0.034(2) 0.0258(19) 0.0054(16) 0.0067(18) 0.0164(19)
C10 0.0305(19) 0.038(2) 0.0260(18) 0.0023(16) 0.0033(15) 0.0111(17)
C11 0.068(3) 0.029(2) 0.026(2) 0.0033(17) 0.0049(19) 0.006(2)
C12 0.098(4) 0.034(2) 0.035(2) 0.008(2) 0.001(3) 0.005(3)
C13 0.073(3) 0.026(2) 0.0230(19) 0.0009(16) 0.0072(19) 0.000(2)
C14 0.118(5) 0.028(2) 0.031(2) 0.0018(19) 0.004(3) 0.013(3)
C15 0.133(6) 0.031(2) 0.028(2) 0.0040(19) 0.011(3) -0.001(3)
C16 0.082(3) 0.034(2) 0.028(2) -0.0035(18) 0.012(2) -0.018(2)
C17 0.047(2) 0.038(2) 0.029(2) -0.0026(17) 0.0143(18) -0.0146(19)
C18 0.049(2) 0.028(2) 0.0273(19) -0.0011(16) 0.0141(17) -0.0109(17)
C30 0.033(2) 0.063(3) 0.035(2) -0.016(2) 0.0064(18) -0.013(2)
C31 0.048(3) 0.086(4) 0.047(3) -0.027(3) 0.002(2) -0.017(3)
C32 0.044(3) 0.102(5) 0.060(3) -0.036(3) 0.022(2) -0.027(3)
C33 0.040(2) 0.053(3) 0.041(2) 0.000(2) -0.0027(19) 0.006(2)
C34 0.038(2) 0.069(3) 0.035(2) 0.012(2) 0.0074(18) -0.010(2)
C35 0.047(4) 0.104(7) 0.068(5) 0.004(5) 0.014(4) -0.024(5)
C36 0.047(4) 0.104(7) 0.068(5) 0.004(5) 0.014(4) -0.024(5)
C37 0.081(5) 0.058(5) 0.050(4) 0.011(4) 0.016(4) -0.021(4)
C38 0.081(5) 0.058(5) 0.050(4) 0.011(4) 0.016(4) -0.021(4)
C39 0.088(9) 0.064(7) 0.061(5) -0.017(5) 0.032(6) -0.045(5)
C40 0.088(9) 0.064(7) 0.061(5) -0.017(5) 0.032(6) -0.045(5)
C48 0.036(4) 0.079(7) 0.052(5) 0.004(4) 0.021(4) 0.015(4)
C49 0.036(4) 0.079(7) 0.052(5) 0.004(4) 0.021(4) 0.015(4)
C50 0.042(17) 0.11(2) 0.093(6) 0.005(14) 0.031(11) 0.016(14)
C51 0.042(17) 0.11(2) 0.093(6) 0.005(14) 0.031(11) 0.016(14)
C54 0.041(3) 0.104(5) 0.045(3) 0.008(3) 0.004(2) 0.025(3)
C55 0.038(2) 0.049(3) 0.037(2) 0.0012(19) 0.0161(18) -0.002(2)
C56 0.090(5) 0.098(5) 0.062(4) 0.038(4) 0.044(3) 0.032(4)
C57 0.109(10) 0.058(5) 0.109(9) 0.046(6) 0.065(9) 0.019(7)
C58 0.109(10) 0.058(5) 0.109(9) 0.046(6) 0.065(9) 0.019(7)
C59 0.082(4) 0.037(3) 0.074(4) 0.019(2) 0.034(3) 0.014(3)
C60 0.040(4) 0.053(7) 0.035(6) -0.009(4) -0.004(4) 0.005(4)
C61 0.053(8) 0.084(10) 0.043(4) -0.019(6) 0.005(5) 0.013(5)
C62 0.040(4) 0.053(7) 0.035(6) -0.009(4) -0.004(4) 0.005(4)
C63 0.053(8) 0.084(10) 0.043(4) -0.019(6) 0.005(5) 0.013(5)
C64 0.064(11) 0.071(10) 0.077(5) -0.038(6) 0.013(7) 0.016(7)
C65 0.078(8) 0.046(4) 0.048(4) -0.010(3) 0.005(7) 0.030(7)
C66 0.078(8) 0.046(4) 0.048(4) -0.010(3) 0.005(7) 0.030(7)
C67 0.064(11) 0.071(10) 0.077(5) -0.038(6) 0.013(7) 0.016(7)

loop_
_atom_type_symbol
_atom_type_description
_atom_type_scat_dispersion_real
_atom_type_scat_dispersion_imag
_atom_type_scat_source
C C 0.0181 0.0091 'International Tables Vol C Tables 4.2.6.8 and 6.1.1.4'
H H 0.0000 0.0000 'International Tables Vol C Tables 4.2.6.8 and 6.1.1.4'
Si Si 0.2541 0.3302 'International Tables Vol C Tables 4.2.6.8 and 6.1.1.4'
Y Y -0.2670 2.0244 'International Tables Vol C Tables 4.2.6.8 and 6.1.1.4'
O O 0.0492 0.0322 'International Tables Vol C Tables 4.2.6.8 and 6.1.1.4'

loop_
_geom_angle_atom_site_label_1
_geom_angle_atom_site_label_2
_geom_angle_atom_site_label_3
_geom_angle
O2 Y1 O1 97.93(10)
O2 Y1 C34 103.87(15)
O1 Y1 C34 99.19(13)
O2 Y1 O5 94.09(11)
O1 Y1 O5 162.60(11)
C34 Y1 O5 90.05(14)
O2 Y1 O4 170.15(12)
O1 Y1 O4 86.75(11)
C34 Y1 O4 83.81(16)
O5 Y1 O4 79.57(12)
O2 Y1 O3 88.28(10)
O1 Y1 O3 88.54(10)
C34 Y1 O3 164.44(15)
O5 Y1 O3 79.25(10)
O4 Y1 O3 83.17(12)
C40 Si C37 120.2(6)
C40 Si C34 115.2(4)
C37 Si C34 122.3(4)
C40 Si C36 112.8(6)
C37 Si C36 60.9(6)
C34 Si C36 110.3(5)
C40 Si C35 67.6(7)
C37 Si C35 103.4(6)
C34 Si C35 111.0(5)
C36 Si C35 51.0(5)
C40 Si C38 108.6(7)
C37 Si C38 45.4(5)
C34 Si C38 103.0(4)
C36 Si C38 106.0(6)
C35 Si C38 143.9(5)
C40 Si C39 31.0(6)
C37 Si C39 103.6(6)
C34 Si C39 116.3(4)
C36 Si C39 130.7(6)
C35 Si C39 96.4(6)
C38 Si C39 78.6(6)
C10 O1 Y1 140.9(2)
C18 O2 Y1 154.7(3)
C59 O3 C55 107.5(3)
C59 O3 Y1 136.0(3)
C55 O3 Y1 114.7(2)
C66 O4 C60 90.9(8)
C66 O4 C65 28.9(8)
C60 O4 C65 110.0(8)
C66 O4 C62 103.2(8)
C60 O4 C62 25.6(6)
C65 O4 C62 111.1(7)
C66 O4 Y1 141.9(6)
C60 O4 Y1 126.4(6)
C65 O4 Y1 122.0(5)
C62 O4 Y1 114.1(5)
C54 O5 C48 109.1(5)
C54 O5 C49 101.2(5)
C48 O5 C49 38.4(6)
C54 O5 Y1 129.0(3)
C48 O5 Y1 120.7(4)
C49 O5 Y1 124.2(4)
C2 C4 C1 109.6(5)
C2 C4 C5 110.5(4)
C1 C4 C5 109.4(5)
C2 C4 C3 107.0(5)
C1 C4 C3 107.8(4)
C5 C4 C3 112.4(5)
C6 C5 C10 117.6(5)
C6 C5 C4 121.1(4)
C10 C5 C4 121.2(4)
C7 C6 C5 124.3(5)
C8 C7 C6 116.3(5)
C8 C7 C19 123.7(6)
C6 C7 C19 119.9(7)
C7 C8 C9 123.2(5)
C8 C9 C10 119.5(5)
C8 C9 C11 119.0(4)
C10 C9 C11 121.2(4)
O1 C10 C9 119.9(4)
O1 C10 C5 121.1(4)
C9 C10 C5 119.0(4)
C9 C11 C13 114.8(4)
C9 C11 C12 108.9(4)
C13 C11 C12 113.1(4)
C14 C13 C18 119.5(4)
C14 C13 C11 121.2(4)
C18 C13 C11 119.3(4)
C13 C14 C15 122.7(5)
C16 C15 C14 116.6(5)
C16 C15 C29 122.0(5)
C14 C15 C29 121.3(6)
C15 C16 C17 123.8(4)
C16 C17 C18 118.5(4)
C16 C17 C30 119.9(4)
C18 C17 C30 121.6(4)
O2 C18 C13 119.3(4)
O2 C18 C17 121.8(4)
C13 C18 C17 118.9(4)
C24 C19 C23 60.1(9)
C24 C19 C21 120.5(10)
C23 C19 C21 119.0(10)
C24 C19 C20 106.2(10)
C23 C19 C20 135.8(10)
C21 C19 C20 27.6(6)
C24 C19 C7 120.6(9)
C23 C19 C7 112.6(8)
C21 C19 C7 113.3(8)
C20 C19 C7 110.1(7)
C24 C19 C22 98.6(9)
C23 C19 C22 40.8(7)
C21 C19 C22 88.8(8)
C20 C19 C22 115.3(8)
C7 C19 C22 106.0(7)
C24 C19 C25 36.4(7)
C23 C19 C25 96.1(9)
C21 C19 C25 109.8(8)
C20 C19 C25 84.7(7)
C7 C19 C25 103.5(7)
C22 C19 C25 134.8(8)
C27 C29 C28 114.1(7)
C27 C29 C26 104.9(7)
C28 C29 C26 103.3(7)
C27 C29 C15 110.4(6)
C28 C29 C15 113.5(7)
C26 C29 C15 109.8(7)
C33 C30 C17 110.7(3)
C33 C30 C31 107.2(4)
C17 C30 C31 112.5(4)
C33 C30 C32 110.0(5)
C17 C30 C32 109.9(4)
C31 C30 C32 106.6(4)
Si C34 Y1 129.3(2)
O5 C48 C50 99(3)
C51 C49 O5 111(3)
C51 C49 C52 45(4)
O5 C49 C52 79.4(6)
C48 C50 C53 113(5)
C49 C51 C52 90(5)
C51 C52 C54 108(3)
C51 C52 C49 45(4)
C54 C52 C49 78.3(7)
C54 C53 C50 97(3)
O5 C54 C53 116.6(7)
O5 C54 C52 100.9(7)
C53 C54 C52 24.3(7)
O3 C55 C56 105.3(4)
C58 C56 C55 107.7(10)
C58 C56 C57 35.6(14)
C55 C56 C57 100.4(6)
C59 C57 C56 102.4(8)
C56 C58 C59 105.4(17)
O3 C59 C57 106.8(6)
O3 C59 C58 100.2(11)
C57 C59 C58 34.8(11)
O4 C60 C61 105.9(10)
C67 C61 C60 105(4)
C63 C62 O4 99.8(9)
C62 C63 C64 99(3)
C66 C64 C63 99(6)
C67 C65 O4 99(4)
O4 C66 C64 119(4)
C61 C67 C65 109(7)

loop_
_geom_bond_atom_site_label_1
_geom_bond_atom_site_label_2
_geom_bond_distance
Y1 O2 2.111(3)
Y1 O1 2.117(3)
Y1 C34 2.433(4)
Y1 O5 2.449(3)
Y1 O4 2.450(3)
Y1 O3 2.455(3)
Si C40 1.709(12)
Si C37 1.811(10)
Si C34 1.834(5)
Si C36 1.861(12)
Si C35 1.954(12)
Si C38 1.967(12)
Si C39 2.002(13)
O1 C10 1.338(5)
O2 C18 1.335(5)
O3 C59 1.456(6)
O3 C55 1.462(5)
O4 C66 1.311(14)
O4 C60 1.311(12)
O4 C65 1.589(13)
O4 C62 1.642(12)
O5 C54 1.419(6)
O5 C48 1.471(10)
O5 C49 1.514(11)
C1 C4 1.532(7)
C2 C4 1.523(8)
C3 C4 1.535(6)
C4 C5 1.533(7)
C5 C6 1.397(6)
C5 C10 1.426(6)
C6 C7 1.384(9)
C7 C8 1.379(9)
C7 C19 1.532(10)
C8 C9 1.392(7)
C9 C10 1.406(6)
C9 C11 1.524(7)
C11 C13 1.528(6)
C11 C12 1.544(6)
C13 C14 1.389(6)
C13 C18 1.411(6)
C14 C15 1.392(8)
C15 C16 1.380(8)
C15 C29 1.542(9)
C16 C17 1.393(6)
C17 C18 1.417(6)
C17 C30 1.537(7)
C19 C24 1.288(14)
C19 C23 1.361(15)
C19 C21 1.488(14)
C19 C20 1.509(14)
C19 C22 1.780(15)
C19 C25 1.879(15)
C26 C29 1.521(12)
C27 C29 1.493(11)
C28 C29 1.493(12)
C30 C33 1.519(7)
C30 C31 1.539(6)
C30 C32 1.545(6)
C48 C50 1.54(9)
C49 C51 1.42(10)
C49 C52 2.008(18)
C50 C53 1.58(9)
C51 C52 1.43(10)
C52 C54 1.538(15)
C53 C54 1.420(15)
C55 C56 1.488(7)
C56 C58 1.44(3)
C56 C57 1.550(16)
C57 C59 1.514(12)
C58 C59 1.56(3)
C60 C61 1.510(19)
C61 C67 1.39(10)
C62 C63 1.509(19)
C63 C64 1.74(11)
C64 C66 1.43(10)
C65 C67 1.51(9)
